data_9004200
loop_
_publ_author_name
'Dai, Y. S.'
'Hughes, J. M.'

_publ_section_title
;
 Crystal-structure refinements of vanadinite and pyromorphite
;
_journal_name_full 'The Canadian Mineralogist'
_journal_page_first 189
_journal_page_last 192
_journal_volume 27
_journal_year 1989
_chemical_formula_sum 'Cl O12 Pb5 V3'
_chemical_name_mineral Vanadinite
_space_group_IT_number 176
_symmetry_space_group_name_Hall '-P 6c'
_symmetry_space_group_name_H-M 'P 63/m'
_cell_angle_alpha 90
_cell_angle_beta 90
_cell_angle_gamma 120
_cell_length_a 10.3174
_cell_length_b 10.3174
_cell_length_c 7.3378
_cell_formula_units_Z 2
_cell_volume 676.452
_database_code_amcsd 0005225
_exptl_crystal_density_diffrn 6.953
_cod_original_formula_sum 'Pb5 V3 O12 Cl'
_cod_database_code 9004200

loop_
_space_group_symop_operation_xyz
x,y,z
-x+y,-x,1/2-z
x-y,x,1/2+z
y,-x+y,-z
-y,x-y,z
x,y,1/2-z
-x,-y,1/2+z
x-y,x,-z
-x+y,-x,z
-y,x-y,1/2-z
y,-x+y,1/2+z
-x,-y,-z

loop_
_atom_site_aniso_label
_atom_site_aniso_U_11
_atom_site_aniso_U_22
_atom_site_aniso_U_33
_atom_site_aniso_U_12
_atom_site_aniso_U_13
_atom_site_aniso_U_23
Pb1 0.01658 0.01658 0.00682 0.00829 0.00000 0.00000
Pb2 0.01011 0.01537 0.01991 0.00627 0.00000 0.00000
V 0.00971 0.00930 0.00191 0.00506 0.00000 0.00000

loop_
_atom_site_label
_atom_site_fract_x
_atom_site_fract_y
_atom_site_fract_z
_atom_site_U_iso_or_equiv
Pb1 0.33333 0.66667 0.00770 ?
Pb2 0.25484 0.01209 0.25000 ?
V 0.40970 0.38400 0.25000 ?
O1 0.33300 0.49700 0.25000 0.00320
O2 0.59900 0.48500 0.25000 0.00390
O3 0.35900 0.26900 0.06500 0.00600
Cl 0.00000 0.00000 0.00000 0.00480

loop_
_cod_related_entry_id
_cod_related_entry_database
_cod_related_entry_code
1 AMCSD 0005225
